data_4064011
loop_
_publ_author_name
'Chen, Shuli'
'Pullarkat, Sumod A.'
'Li, Yongxin'
'Leung, Pak-Hing'

_publ_section_title
;
 Asymmetric Synthesis of P-Stereogenic Homo- and Heterobimetallic
 Complexes via Selective Monoinsertion of Dialkynylphosphine into the
 Pd&#x2212;C Bond of a Palladacycle
;
_journal_issue 6
_journal_name_full Organometallics
_journal_page_first 1530
_journal_paper_doi 10.1021/om101078p
_journal_volume 30
_journal_year 2011
_chemical_absolute_configuration ad
_chemical_formula_moiety 'C36 H42 Cl N2 O P Pd Pt, 0.5(C H2 Cl2)'
_chemical_formula_sum 'C36.5 H43 Cl2 N2 O P Pd Pt'
_chemical_formula_weight 929.09
_chemical_name_systematic
; 
 ? 
;
_space_group_IT_number 19
_symmetry_cell_setting orthorhombic
_symmetry_space_group_name_Hall 'P 2ac 2ab'
_symmetry_space_group_name_H-M 'P 21 21 21'
_atom_sites_solution_hydrogens geom
_atom_sites_solution_primary direct
_atom_sites_solution_secondary difmap
_audit_creation_method SHELXL-97
_cell_angle_alpha 90.00
_cell_angle_beta 90.00
_cell_angle_gamma 90.00
_cell_formula_units_Z 8
_cell_length_a 10.4219(3)
_cell_length_b 16.0129(5)
_cell_length_c 42.5362(15)
_cell_measurement_reflns_used 9948
_cell_measurement_temperature 103(2)
_cell_measurement_theta_max 30.57
_cell_measurement_theta_min 2.72
_cell_volume 7098.6(4)
_computing_cell_refinement 'Bruker SAINT'
_computing_data_collection 'Bruker APEX2'
_computing_data_reduction 'Bruker SAINT'
_computing_molecular_graphics 'Bruker SHELXTL'
_computing_publication_material 'Bruker SHELXTL'
_computing_structure_refinement 'SHELXL-97 (Sheldrick, 2008)'
_computing_structure_solution 'SHELXS-97 (Sheldrick, 2008)'
_diffrn_ambient_temperature 103(2)
_diffrn_measured_fraction_theta_full 0.996
_diffrn_measured_fraction_theta_max 0.996
_diffrn_measurement_device_type 'Bruker APEX-II CCD'
_diffrn_measurement_method '\f and \w scans'
_diffrn_radiation_monochromator graphite
_diffrn_radiation_source 'fine-focus sealed tube'
_diffrn_radiation_type MoK\a
_diffrn_radiation_wavelength 0.71073
_diffrn_reflns_av_R_equivalents 0.0406
_diffrn_reflns_av_sigmaI/netI 0.0856
_diffrn_reflns_limit_h_max 13
_diffrn_reflns_limit_h_min -14
_diffrn_reflns_limit_k_max 20
_diffrn_reflns_limit_k_min -22
_diffrn_reflns_limit_l_max 60
_diffrn_reflns_limit_l_min -46
_diffrn_reflns_number 46910
_diffrn_reflns_theta_full 30.59
_diffrn_reflns_theta_max 30.59
_diffrn_reflns_theta_min 2.54
_exptl_absorpt_coefficient_mu 4.671
_exptl_absorpt_correction_T_max 0.5220
_exptl_absorpt_correction_T_min 0.2699
_exptl_absorpt_correction_type multi-scan
_exptl_absorpt_process_details sadabs
_exptl_crystal_colour yellow
_exptl_crystal_density_diffrn 1.739
_exptl_crystal_density_method 'not measured'
_exptl_crystal_description prism
_exptl_crystal_F_000 3656
_exptl_crystal_size_max 0.38
_exptl_crystal_size_mid 0.20
_exptl_crystal_size_min 0.16
_refine_diff_density_max 2.843
_refine_diff_density_min -1.901
_refine_diff_density_rms 0.192
_refine_ls_abs_structure_details 'Flack H D (1983), Acta Cryst. A39, 876-881'
_refine_ls_abs_structure_Flack 0.027(4)
_refine_ls_extinction_method none
_refine_ls_goodness_of_fit_ref 1.066
_refine_ls_hydrogen_treatment constr
_refine_ls_matrix_type full
_refine_ls_number_parameters 818
_refine_ls_number_reflns 21384
_refine_ls_number_restraints 0
_refine_ls_restrained_S_all 1.066
_refine_ls_R_factor_all 0.0560
_refine_ls_R_factor_gt 0.0477
_refine_ls_shift/su_max 0.003
_refine_ls_shift/su_mean 0.000
_refine_ls_structure_factor_coef Fsqd
_refine_ls_weighting_details 'calc w=1/[\s^2^(Fo^2^)+(0.0000P)^2^+26.3484P] where P=(Fo^2^+2Fc^2^)/3'
_refine_ls_weighting_scheme calc
_refine_ls_wR_factor_gt 0.1011
_refine_ls_wR_factor_ref 0.1039
_reflns_number_gt 18976
_reflns_number_total 21384
_reflns_threshold_expression >2sigma(I)
_cod_data_source_file om101078p_si_003.cif
_cod_data_source_block leung486s
_cod_depositor_comments
;
The following automatic conversions were performed:

'_symmetry_cell_setting' value 'Orthorhombic' changed to
'orthorhombic' according to
/home/saulius/struct/CIF-dictionaries/cif_core.dic dictionary named
'cif_core.dic' version 2.4.1 from 2010-06-29.

Automatic conversion script
Id: cif_fix_values 1715 2011-07-08 13:25:40Z adriana 
;
_cod_original_sg_symbol_H-M P2(1)2(1)2(1)
_cod_original_formula_sum 'C36.50 H43 Cl2 N2 O P Pd Pt'
_cod_database_code 4064011

loop_
_symmetry_equiv_pos_as_xyz
'x, y, z'
'-x+1/2, -y, z+1/2'
'-x, y+1/2, -z+1/2'
'x+1/2, -y+1/2, -z'

loop_
_atom_site_label
_atom_site_type_symbol
_atom_site_fract_x
_atom_site_fract_y
_atom_site_fract_z
_atom_site_U_iso_or_equiv
_atom_site_adp_type
_atom_site_occupancy
_atom_site_symmetry_multiplicity
_atom_site_calc_flag
_atom_site_refinement_flags
Pd1 Pd 0.48271(5) 0.43024(3) 0.439824(12) 0.01438(10) Uani 1 1 d .
Pd2 Pd 0.28219(5) 0.32140(3) 0.209716(11) 0.01362(10) Uani 1 1 d .
Pt1 Pt 0.59628(2) 0.293451(16) 0.383524(5) 0.01326(5) Uani 1 1 d .
Pt2 Pt 0.38133(2) 0.454557(17) 0.144133(6) 0.01589(6) Uani 1 1 d .
C1 C 0.7902(6) 0.3209(4) 0.33699(15) 0.0156(13) Uani 1 1 d .
C2 C 0.7706(6) 0.3265(4) 0.36953(15) 0.0142(12) Uani 1 1 d .
C3 C 0.8712(7) 0.3588(4) 0.38834(15) 0.0172(13) Uani 1 1 d .
H3 H 0.8584 0.3648 0.4103 0.021 Uiso 1 1 calc R
C4 C 0.9867(7) 0.3815(4) 0.37551(16) 0.0172(13) Uani 1 1 d .
H4 H 1.0523 0.4033 0.3887 0.021 Uiso 1 1 calc R
C5 C 1.0088(6) 0.3729(4) 0.34315(17) 0.0156(13) Uani 1 1 d .
C6 C 1.1321(7) 0.3914(5) 0.32966(18) 0.0214(15) Uani 1 1 d .
H6 H 1.1992 0.4114 0.3428 0.026 Uiso 1 1 calc R
C7 C 1.1541(7) 0.3805(5) 0.2978(2) 0.0292(18) Uani 1 1 d .
H7 H 1.2356 0.3932 0.2891 0.035 Uiso 1 1 calc R
C8 C 1.0554(7) 0.3506(5) 0.27864(18) 0.0268(17) Uani 1 1 d .
H8 H 1.0710 0.3426 0.2568 0.032 Uiso 1 1 calc R
C9 C 0.9368(7) 0.3325(5) 0.29070(17) 0.0214(15) Uani 1 1 d .
H9 H 0.8712 0.3131 0.2770 0.026 Uiso 1 1 calc R
C10 C 0.9098(7) 0.3421(4) 0.32344(15) 0.0165(13) Uani 1 1 d .
C11 C 0.6815(6) 0.2834(4) 0.31786(16) 0.0153(13) Uani 1 1 d .
H11 H 0.6799 0.3101 0.2966 0.018 Uiso 1 1 calc R
C12 C 0.7030(8) 0.1872(5) 0.31395(17) 0.0248(16) Uani 1 1 d .
H12A H 0.6977 0.1600 0.3346 0.037 Uiso 1 1 calc R
H12B H 0.7879 0.1771 0.3048 0.037 Uiso 1 1 calc R
H12C H 0.6369 0.1642 0.3000 0.037 Uiso 1 1 calc R
C13 C 0.5223(7) 0.3908(4) 0.32754(16) 0.0192(14) Uani 1 1 d .
H13A H 0.5083 0.3971 0.3049 0.029 Uiso 1 1 calc R
H13B H 0.5917 0.4281 0.3342 0.029 Uiso 1 1 calc R
H13C H 0.4434 0.4053 0.3388 0.029 Uiso 1 1 calc R
C14 C 0.4493(7) 0.2490(5) 0.32461(17) 0.0220(15) Uani 1 1 d .
H14A H 0.3700 0.2689 0.3345 0.033 Uiso 1 1 calc R
H14B H 0.4655 0.1912 0.3310 0.033 Uiso 1 1 calc R
H14C H 0.4405 0.2518 0.3017 0.033 Uiso 1 1 calc R
C15 C 0.4525(6) 0.2983(4) 0.44601(15) 0.0149(12) Uani 1 1 d .
H15 H 0.4308 0.2803 0.4679 0.018 Uiso 1 1 calc R
C16 C 0.3647(7) 0.2705(4) 0.42192(16) 0.0170(13) Uani 1 1 d .
C17 C 0.2269(7) 0.2524(5) 0.42890(17) 0.0195(14) Uani 1 1 d .
H17A H 0.1741 0.3002 0.4227 0.029 Uiso 1 1 calc R
H17B H 0.2166 0.2421 0.4515 0.029 Uiso 1 1 calc R
H17C H 0.1998 0.2028 0.4171 0.029 Uiso 1 1 calc R
C18 C 0.6482(6) 0.3863(4) 0.45525(16) 0.0149(13) Uani 1 1 d .
C19 C 0.7313(7) 0.4115(4) 0.47709(15) 0.0159(13) Uani 1 1 d .
C20 C 0.8540(7) 0.3684(5) 0.48622(18) 0.0226(15) Uani 1 1 d .
H20A H 0.8653 0.3183 0.4733 0.034 Uiso 1 1 calc R
H20B H 0.8501 0.3524 0.5084 0.034 Uiso 1 1 calc R
H20C H 0.9266 0.4063 0.4829 0.034 Uiso 1 1 calc R
C21 C 0.7011(7) 0.4898(5) 0.49421(17) 0.0182(14) Uani 1 1 d .
C22 C 0.6902(7) 0.4882(5) 0.52692(17) 0.0213(15) Uani 1 1 d .
H22 H 0.7011 0.4368 0.5377 0.026 Uiso 1 1 calc R
C23 C 0.6636(7) 0.5605(5) 0.54408(17) 0.0261(17) Uani 1 1 d .
H23 H 0.6535 0.5582 0.5663 0.031 Uiso 1 1 calc R
C24 C 0.6521(8) 0.6354(6) 0.5282(2) 0.0302(18) Uani 1 1 d .
H24 H 0.6373 0.6854 0.5397 0.036 Uiso 1 1 calc R
C25 C 0.6620(8) 0.6382(5) 0.49602(19) 0.0261(16) Uani 1 1 d .
H25 H 0.6545 0.6904 0.4855 0.031 Uiso 1 1 calc R
C26 C 0.6830(7) 0.5659(5) 0.47853(18) 0.0201(14) Uani 1 1 d .
C27 C 0.6901(7) 0.5699(5) 0.44275(17) 0.0207(14) Uani 1 1 d .
H27 H 0.7464 0.5225 0.4361 0.025 Uiso 1 1 calc R
C28 C 0.7543(9) 0.6500(5) 0.4301(2) 0.0303(18) Uani 1 1 d .
H28A H 0.7617 0.6465 0.4072 0.045 Uiso 1 1 calc R
H28B H 0.8399 0.6558 0.4394 0.045 Uiso 1 1 calc R
H28C H 0.7019 0.6986 0.4358 0.045 Uiso 1 1 calc R
C29 C 0.5698(7) 0.5468(5) 0.39405(15) 0.0232(15) Uani 1 1 d .
H29A H 0.4914 0.5216 0.3856 0.035 Uiso 1 1 calc R
H29B H 0.6438 0.5120 0.3885 0.035 Uiso 1 1 calc R
H29C H 0.5811 0.6028 0.3851 0.035 Uiso 1 1 calc R
C30 C 0.4682(7) 0.6189(5) 0.43693(19) 0.0238(16) Uani 1 1 d .
H30A H 0.5018 0.6730 0.4300 0.036 Uiso 1 1 calc R
H30B H 0.4558 0.6197 0.4598 0.036 Uiso 1 1 calc R
H30C H 0.3859 0.6081 0.4266 0.036 Uiso 1 1 calc R
C31 C 0.7011(7) 0.2013(5) 0.45282(15) 0.0169(13) Uani 1 1 d .
C32 C 0.7968(7) 0.1599(4) 0.43591(17) 0.0203(14) Uani 1 1 d .
H32 H 0.8167 0.1769 0.4151 0.024 Uiso 1 1 calc R
C33 C 0.8627(8) 0.0944(5) 0.4495(2) 0.0262(17) Uani 1 1 d .
H33 H 0.9272 0.0660 0.4379 0.031 Uiso 1 1 calc R
C34 C 0.8350(8) 0.0699(5) 0.47994(18) 0.0279(18) Uani 1 1 d .
H34 H 0.8822 0.0258 0.4894 0.034 Uiso 1 1 calc R
C35 C 0.7389(8) 0.1094(5) 0.49666(18) 0.0255(17) Uani 1 1 d .
H35 H 0.7185 0.0911 0.5173 0.031 Uiso 1 1 calc R
C36 C 0.6725(7) 0.1754(5) 0.48345(16) 0.0197(14) Uani 1 1 d .
H36 H 0.6075 0.2031 0.4951 0.024 Uiso 1 1 calc R
C37 C 0.4066(7) 0.4292(4) 0.07807(17) 0.0205(14) Uani 1 1 d .
C38 C 0.3193(7) 0.4189(4) 0.10277(16) 0.0158(13) Uani 1 1 d .
C39 C 0.1991(7) 0.3804(5) 0.09538(17) 0.0198(14) Uani 1 1 d .
H39 H 0.1381 0.3719 0.1117 0.024 Uiso 1 1 calc R
C40 C 0.1697(7) 0.3553(5) 0.06521(19) 0.0253(16) Uani 1 1 d .
H40 H 0.0902 0.3282 0.0612 0.030 Uiso 1 1 calc R
C41 C 0.2567(8) 0.3694(5) 0.04001(18) 0.0237(16) Uani 1 1 d .
C42 C 0.2226(9) 0.3470(5) 0.00895(19) 0.0293(18) Uani 1 1 d .
H42 H 0.1412 0.3225 0.0049 0.035 Uiso 1 1 calc R
C43 C 0.3078(9) 0.3609(6) -0.0155(2) 0.034(2) Uani 1 1 d .
H43 H 0.2844 0.3459 -0.0363 0.040 Uiso 1 1 calc R
C44 C 0.4303(9) 0.3973(6) -0.0097(2) 0.033(2) Uani 1 1 d .
H44 H 0.4883 0.4073 -0.0265 0.040 Uiso 1 1 calc R
C45 C 0.4630(8) 0.4179(5) 0.02090(19) 0.0275(17) Uani 1 1 d .
H45 H 0.5451 0.4415 0.0249 0.033 Uiso 1 1 calc R
C46 C 0.3788(8) 0.4050(5) 0.04632(17) 0.0229(15) Uani 1 1 d .
C47 C 0.5306(7) 0.4719(4) 0.08588(18) 0.0197(14) Uani 1 1 d .
H47 H 0.6005 0.4483 0.0725 0.024 Uiso 1 1 calc R
C48 C 0.5211(8) 0.5679(5) 0.0801(2) 0.033(2) Uani 1 1 d .
H48A H 0.4569 0.5919 0.0943 0.049 Uiso 1 1 calc R
H48B H 0.4958 0.5783 0.0583 0.049 Uiso 1 1 calc R
H48C H 0.6047 0.5938 0.0841 0.049 Uiso 1 1 calc R
C49 C 0.6072(8) 0.3665(4) 0.12228(17) 0.0236(15) Uani 1 1 d .
H49A H 0.5450 0.3280 0.1129 0.035 Uiso 1 1 calc R
H49B H 0.6197 0.3522 0.1445 0.035 Uiso 1 1 calc R
H49C H 0.6892 0.3620 0.1111 0.035 Uiso 1 1 calc R
C50 C 0.6570(7) 0.5107(5) 0.1332(2) 0.0253(17) Uani 1 1 d .
H50A H 0.7293 0.5153 0.1185 0.038 Uiso 1 1 calc R
H50B H 0.6874 0.4887 0.1533 0.038 Uiso 1 1 calc R
H50C H 0.6187 0.5660 0.1364 0.038 Uiso 1 1 calc R
C51 C 0.2736(6) 0.4554(5) 0.21155(14) 0.0171(13) Uani 1 1 d .
H51 H 0.2157 0.4787 0.2281 0.021 Uiso 1 1 calc R
C52 C 0.4021(8) 0.4871(5) 0.21200(17) 0.0229(15) Uani 1 1 d .
C53 C 0.4596(8) 0.5157(5) 0.2421(2) 0.0308(19) Uani 1 1 d .
H53A H 0.5494 0.4976 0.2431 0.046 Uiso 1 1 calc R
H53B H 0.4119 0.4916 0.2597 0.046 Uiso 1 1 calc R
H53C H 0.4556 0.5768 0.2432 0.046 Uiso 1 1 calc R
C54 C 0.1358(7) 0.3516(4) 0.18198(15) 0.0140(12) Uani 1 1 d .
C55 C 0.0151(7) 0.3220(5) 0.17761(15) 0.0171(13) Uani 1 1 d .
C56 C -0.0802(7) 0.3629(5) 0.15592(18) 0.0241(16) Uani 1 1 d .
H56A H -0.1481 0.3893 0.1684 0.036 Uiso 1 1 calc R
H56B H -0.1178 0.3207 0.1420 0.036 Uiso 1 1 calc R
H56C H -0.0365 0.4054 0.1432 0.036 Uiso 1 1 calc R
C57 C -0.0342(7) 0.2492(5) 0.19575(16) 0.0167(13) Uani 1 1 d .
C58 C -0.1561(7) 0.2557(5) 0.20962(18) 0.0257(16) Uani 1 1 d .
H58 H -0.2042 0.3055 0.2068 0.031 Uiso 1 1 calc R
C59 C -0.2071(8) 0.1927(6) 0.22694(19) 0.0306(18) Uani 1 1 d .
H59 H -0.2881 0.1998 0.2369 0.037 Uiso 1 1 calc R
C60 C -0.1418(9) 0.1187(6) 0.2301(2) 0.038(2) Uani 1 1 d .
H60 H -0.1787 0.0735 0.2415 0.046 Uiso 1 1 calc R
C61 C -0.0213(9) 0.1109(5) 0.2166(2) 0.034(2) Uani 1 1 d .
H61 H 0.0244 0.0601 0.2194 0.041 Uiso 1 1 calc R
C62 C 0.0352(7) 0.1745(5) 0.19929(18) 0.0216(15) Uani 1 1 d .
C63 C 0.1616(7) 0.1604(5) 0.18249(18) 0.0218(15) Uani 1 1 d .
H63 H 0.1604 0.1968 0.1634 0.026 Uiso 1 1 calc R
C64 C 0.1740(9) 0.0695(5) 0.1706(2) 0.034(2) Uani 1 1 d .
H64A H 0.2416 0.0664 0.1547 0.050 Uiso 1 1 calc R
H64B H 0.0922 0.0516 0.1615 0.050 Uiso 1 1 calc R
H64C H 0.1959 0.0329 0.1883 0.050 Uiso 1 1 calc R
C65 C 0.2736(8) 0.1498(5) 0.2335(2) 0.0318(19) Uani 1 1 d .
H65A H 0.2812 0.0892 0.2311 0.048 Uiso 1 1 calc R
H65B H 0.1933 0.1631 0.2444 0.048 Uiso 1 1 calc R
H65C H 0.3463 0.1707 0.2459 0.048 Uiso 1 1 calc R
C66 C 0.3969(8) 0.1688(5) 0.1859(2) 0.0316(18) Uani 1 1 d .
H66A H 0.4696 0.1820 0.1997 0.047 Uiso 1 1 calc R
H66B H 0.4033 0.2017 0.1666 0.047 Uiso 1 1 calc R
H66C H 0.3983 0.1092 0.1807 0.047 Uiso 1 1 calc R
C67 C 0.0838(7) 0.5301(4) 0.16616(16) 0.0177(13) Uani 1 1 d .
C68 C -0.0068(7) 0.5483(5) 0.18946(17) 0.0212(14) Uani 1 1 d .
H68 H -0.0074 0.5171 0.2085 0.025 Uiso 1 1 calc R
C69 C -0.0951(9) 0.6112(5) 0.18499(19) 0.0283(17) Uani 1 1 d .
H69 H -0.1556 0.6237 0.2010 0.034 Uiso 1 1 calc R
C70 C -0.0957(8) 0.6566(5) 0.1569(2) 0.0278(17) Uani 1 1 d .
H70 H -0.1564 0.7000 0.1537 0.033 Uiso 1 1 calc R
C71 C -0.0072(7) 0.6376(5) 0.13402(19) 0.0245(16) Uani 1 1 d .
H71 H -0.0086 0.6677 0.1148 0.029 Uiso 1 1 calc R
C72 C 0.0837(7) 0.5758(4) 0.13830(18) 0.0212(14) Uani 1 1 d .
H72 H 0.1455 0.5646 0.1224 0.025 Uiso 1 1 calc R
C73 C 0.8293(10) 0.1079(6) 0.1345(2) 0.044(3) Uani 1 1 d .
H73A H 0.8067 0.0539 0.1246 0.052 Uiso 1 1 calc R
H73B H 0.8734 0.0961 0.1546 0.052 Uiso 1 1 calc R
Cl1 Cl 0.27203(17) 0.46320(12) 0.41938(4) 0.0259(4) Uani 1 1 d .
Cl2 Cl 0.47419(18) 0.30976(12) 0.24176(4) 0.0250(4) Uani 1 1 d .
Cl3 Cl 0.6885(2) 0.16610(17) 0.14169(7) 0.0465(6) Uani 1 1 d .
Cl4 Cl 0.9336(3) 0.1651(2) 0.10920(8) 0.0749(10) Uani 1 1 d .
N1 N 0.5581(5) 0.3025(4) 0.33469(12) 0.0145(11) Uani 1 1 d .
N2 N 0.5597(5) 0.5528(4) 0.42865(14) 0.0173(11) Uani 1 1 d .
N3 N 0.5586(5) 0.4530(4) 0.11978(14) 0.0172(11) Uani 1 1 d .
N4 N 0.2737(6) 0.1895(4) 0.20249(14) 0.0198(12) Uani 1 1 d .
O1 O 0.4009(5) 0.2610(3) 0.39391(11) 0.0188(10) Uani 1 1 d .
O2 O 0.4672(5) 0.4932(4) 0.18721(13) 0.0272(12) Uani 1 1 d .
P1 P 0.61884(16) 0.28974(11) 0.43547(4) 0.0139(3) Uani 1 1 d .
P2 P 0.20351(16) 0.44927(12) 0.17248(4) 0.0151(3) Uani 1 1 d .

loop_
_atom_site_aniso_label
_atom_site_aniso_U_11
_atom_site_aniso_U_22
_atom_site_aniso_U_33
_atom_site_aniso_U_23
_atom_site_aniso_U_13
_atom_site_aniso_U_12
Pd1 0.0133(2) 0.0155(2) 0.0144(2) 0.00221(18) -0.00276(19) 0.00026(19)
Pd2 0.0120(2) 0.0166(2) 0.0122(2) 0.00083(18) -0.00158(18) 0.00108(19)
Pt1 0.01173(10) 0.01649(12) 0.01155(10) 0.00164(9) -0.00073(9) -0.00148(10)
Pt2 0.01163(11) 0.01646(12) 0.01958(11) 0.00245(10) -0.00229(10) -0.00148(10)
C1 0.013(3) 0.017(3) 0.017(3) -0.001(2) -0.002(3) 0.005(3)
C2 0.011(3) 0.016(3) 0.016(3) 0.002(2) -0.002(2) -0.002(2)
C3 0.018(3) 0.022(3) 0.012(3) 0.002(2) -0.005(3) 0.001(3)
C4 0.014(3) 0.013(3) 0.025(3) -0.001(3) -0.005(3) -0.002(3)
C5 0.011(3) 0.008(3) 0.028(3) 0.001(2) 0.003(3) -0.001(2)
C6 0.014(3) 0.019(3) 0.032(4) 0.002(3) 0.002(3) -0.004(3)
C7 0.016(3) 0.032(5) 0.039(5) 0.008(4) 0.006(3) -0.006(3)
C8 0.020(4) 0.038(5) 0.023(4) -0.003(3) 0.009(3) -0.002(3)
C9 0.021(3) 0.022(4) 0.021(3) 0.004(3) 0.004(3) -0.001(3)
C10 0.015(3) 0.014(3) 0.020(3) 0.004(2) 0.000(3) 0.002(3)
C11 0.012(3) 0.015(3) 0.019(3) 0.006(3) -0.007(2) -0.002(3)
C12 0.023(4) 0.030(4) 0.022(3) -0.013(3) 0.002(3) 0.001(3)
C13 0.025(4) 0.017(3) 0.015(3) 0.002(2) -0.002(3) 0.007(3)
C14 0.017(3) 0.029(4) 0.020(3) -0.001(3) -0.006(3) -0.011(3)
C15 0.014(3) 0.016(3) 0.015(3) 0.004(2) 0.001(2) 0.000(3)
C16 0.016(3) 0.015(3) 0.020(3) 0.003(2) 0.004(3) -0.001(3)
C17 0.015(3) 0.023(4) 0.020(3) 0.000(3) -0.001(3) -0.003(3)
C18 0.011(3) 0.016(3) 0.018(3) 0.002(2) 0.001(2) 0.002(2)
C19 0.018(3) 0.015(3) 0.014(3) 0.000(2) -0.003(3) 0.000(3)
C20 0.019(3) 0.018(4) 0.031(4) -0.002(3) -0.011(3) 0.001(3)
C21 0.012(3) 0.020(4) 0.023(3) 0.003(3) 0.000(3) -0.001(3)
C22 0.017(3) 0.029(4) 0.018(3) 0.000(3) -0.006(3) -0.001(3)
C23 0.022(3) 0.039(5) 0.017(3) -0.011(3) -0.001(3) 0.001(3)
C24 0.023(4) 0.032(5) 0.035(4) -0.013(4) -0.003(3) 0.002(3)
C25 0.022(4) 0.023(4) 0.033(4) 0.001(3) -0.001(3) 0.005(3)
C26 0.016(3) 0.016(3) 0.028(4) -0.002(3) -0.002(3) -0.005(3)
C27 0.019(3) 0.018(4) 0.024(3) 0.004(3) -0.002(3) 0.001(3)
C28 0.030(4) 0.029(4) 0.031(4) -0.001(3) 0.001(4) 0.001(4)
C29 0.028(4) 0.026(4) 0.016(3) 0.007(3) -0.004(3) -0.001(3)
C30 0.023(4) 0.019(4) 0.029(4) -0.003(3) -0.004(3) 0.000(3)
C31 0.016(3) 0.017(3) 0.018(3) -0.003(3) -0.005(3) -0.003(3)
C32 0.027(4) 0.012(3) 0.022(3) -0.004(3) -0.002(3) 0.005(3)
C33 0.023(4) 0.016(3) 0.040(4) -0.005(3) -0.003(3) 0.010(3)
C34 0.027(4) 0.031(4) 0.025(4) 0.005(3) -0.016(3) -0.001(3)
C35 0.028(4) 0.029(4) 0.019(3) 0.003(3) -0.009(3) -0.001(3)
C36 0.019(3) 0.024(4) 0.016(3) 0.001(3) -0.002(3) -0.002(3)
C37 0.015(3) 0.013(3) 0.033(4) 0.011(3) 0.001(3) 0.006(3)
C38 0.015(3) 0.009(3) 0.023(3) 0.000(2) 0.002(3) 0.000(3)
C39 0.017(3) 0.019(4) 0.023(3) 0.003(3) 0.001(3) 0.001(3)
C40 0.015(3) 0.029(4) 0.032(4) -0.002(3) -0.004(3) 0.003(3)
C41 0.026(4) 0.021(4) 0.024(4) 0.008(3) -0.004(3) 0.008(3)
C42 0.031(4) 0.030(4) 0.027(4) 0.000(3) -0.006(4) 0.003(4)
C43 0.034(5) 0.041(5) 0.026(4) -0.005(4) -0.003(4) 0.011(4)
C44 0.031(4) 0.044(5) 0.024(4) 0.006(4) 0.002(4) 0.009(4)
C45 0.020(4) 0.032(4) 0.030(4) 0.005(3) 0.006(3) 0.003(3)
C46 0.023(4) 0.020(4) 0.025(3) 0.001(3) -0.002(3) 0.006(3)
C47 0.017(3) 0.013(3) 0.029(4) 0.004(3) 0.003(3) 0.000(3)
C48 0.029(4) 0.033(5) 0.037(4) 0.025(4) 0.002(4) -0.014(4)
C49 0.020(3) 0.019(3) 0.032(4) 0.000(3) -0.005(3) 0.002(3)
C50 0.014(3) 0.026(4) 0.036(4) -0.007(3) -0.005(3) -0.012(3)
C51 0.015(3) 0.027(4) 0.009(3) -0.002(3) -0.002(2) -0.001(3)
C52 0.023(4) 0.023(4) 0.023(3) -0.002(3) -0.005(3) -0.008(3)
C53 0.030(4) 0.025(4) 0.037(4) -0.004(3) -0.013(4) -0.013(4)
C54 0.017(3) 0.012(3) 0.014(3) 0.004(2) 0.000(2) 0.000(3)
C55 0.013(3) 0.023(4) 0.015(3) -0.005(3) -0.001(3) 0.001(3)
C56 0.018(3) 0.024(4) 0.031(4) 0.006(3) -0.010(3) -0.005(3)
C57 0.016(3) 0.021(4) 0.013(3) 0.000(3) 0.001(3) -0.003(3)
C58 0.017(3) 0.036(5) 0.024(4) 0.000(3) 0.000(3) 0.000(3)
C59 0.023(4) 0.039(5) 0.030(4) 0.008(4) 0.006(3) -0.003(4)
C60 0.029(4) 0.036(5) 0.050(5) 0.029(4) 0.007(4) -0.012(4)
C61 0.029(4) 0.023(4) 0.050(5) 0.015(4) -0.003(4) 0.000(4)
C62 0.017(3) 0.020(4) 0.028(4) 0.003(3) -0.002(3) 0.004(3)
C63 0.023(4) 0.015(4) 0.027(4) 0.000(3) -0.003(3) 0.003(3)
C64 0.029(4) 0.029(5) 0.042(5) -0.011(4) -0.001(4) 0.005(4)
C65 0.026(4) 0.028(4) 0.042(5) 0.020(4) -0.011(4) -0.004(4)
C66 0.023(4) 0.030(4) 0.042(4) -0.015(3) -0.004(4) 0.001(4)
C67 0.017(3) 0.012(3) 0.024(3) -0.001(2) -0.003(3) -0.005(3)
C68 0.024(3) 0.017(3) 0.023(3) 0.002(3) 0.000(3) 0.007(3)
C69 0.026(4) 0.026(4) 0.033(4) -0.002(3) 0.002(4) -0.002(4)
C70 0.018(3) 0.016(3) 0.049(5) -0.006(3) -0.005(4) -0.002(3)
C71 0.017(3) 0.017(4) 0.040(4) 0.009(3) -0.001(3) 0.004(3)
C72 0.015(3) 0.014(3) 0.034(4) 0.008(3) 0.000(3) 0.004(3)
C73 0.050(6) 0.034(5) 0.047(5) -0.022(4) -0.018(5) 0.015(5)
Cl1 0.0194(8) 0.0257(9) 0.0326(9) 0.0087(8) -0.0100(7) 0.0008(8)
Cl2 0.0206(8) 0.0323(10) 0.0221(8) -0.0023(7) -0.0094(7) 0.0081(8)
Cl3 0.0319(11) 0.0469(14) 0.0606(15) -0.0192(12) -0.0076(12) -0.0029(10)
Cl4 0.0584(19) 0.098(3) 0.068(2) -0.0325(18) 0.0188(16) -0.0249(18)
N1 0.007(2) 0.021(3) 0.016(2) 0.001(2) -0.002(2) -0.002(2)
N2 0.016(3) 0.015(3) 0.022(3) 0.000(2) 0.000(2) 0.002(2)
N3 0.010(2) 0.017(3) 0.025(3) 0.001(2) -0.002(2) 0.000(2)
N4 0.016(3) 0.017(3) 0.026(3) 0.001(2) -0.003(2) 0.005(2)
O1 0.013(2) 0.025(3) 0.018(2) 0.0008(18) -0.001(2) -0.005(2)
O2 0.020(3) 0.033(3) 0.028(3) 0.000(2) -0.006(2) -0.010(2)
P1 0.0123(7) 0.0168(8) 0.0127(7) 0.0028(6) -0.0005(6) 0.0004(7)
P2 0.0125(7) 0.0160(8) 0.0169(8) 0.0029(6) -0.0039(6) -0.0020(7)

loop_
_atom_type_symbol
_atom_type_description
_atom_type_scat_dispersion_real
_atom_type_scat_dispersion_imag
_atom_type_scat_source
C C 0.0033 0.0016 'International Tables Vol C Tables 4.2.6.8 and 6.1.1.4'
H H 0.0000 0.0000 'International Tables Vol C Tables 4.2.6.8 and 6.1.1.4'
N N 0.0061 0.0033 'International Tables Vol C Tables 4.2.6.8 and 6.1.1.4'
O O 0.0106 0.0060 'International Tables Vol C Tables 4.2.6.8 and 6.1.1.4'
P P 0.1023 0.0942 'International Tables Vol C Tables 4.2.6.8 and 6.1.1.4'
Cl Cl 0.1484 0.1585 'International Tables Vol C Tables 4.2.6.8 and 6.1.1.4'
Pd Pd -0.9988 1.0072 'International Tables Vol C Tables 4.2.6.8 and 6.1.1.4'
Pt Pt -1.7033 8.3905 'International Tables Vol C Tables 4.2.6.8 and 6.1.1.4'

loop_
_geom_angle_atom_site_label_1
_geom_angle_atom_site_label_2
_geom_angle_atom_site_label_3
_geom_angle
C18 Pd1 C15 74.8(3)
C18 Pd1 N2 94.1(3)
C15 Pd1 N2 165.3(2)
C18 Pd1 Cl1 171.7(2)
C15 Pd1 Cl1 97.21(18)
N2 Pd1 Cl1 93.40(16)
C18 Pd1 P1 42.1(2)
C15 Pd1 P1 42.08(18)
N2 Pd1 P1 123.41(16)
Cl1 Pd1 P1 129.93(6)
C54 Pd2 N4 97.1(2)
C54 Pd2 C51 75.3(3)
N4 Pd2 C51 172.2(2)
C54 Pd2 Cl2 169.7(2)
N4 Pd2 Cl2 92.24(17)
C51 Pd2 Cl2 95.20(18)
C54 Pd2 P2 40.41(19)
N4 Pd2 P2 130.47(16)
C51 Pd2 P2 41.90(17)
Cl2 Pd2 P2 129.35(6)
C2 Pt1 N1 81.9(2)
C2 Pt1 O1 174.1(2)
N1 Pt1 O1 92.29(19)
C2 Pt1 P1 102.04(19)
N1 Pt1 P1 174.67(16)
O1 Pt1 P1 83.65(13)
C38 Pt2 N3 81.1(3)
C38 Pt2 O2 174.4(3)
N3 Pt2 O2 93.3(2)
C38 Pt2 P2 101.6(2)
N3 Pt2 P2 175.26(17)
O2 Pt2 P2 83.94(16)
C2 C1 C10 121.0(6)
C2 C1 C11 116.5(6)
C10 C1 C11 122.3(6)
C1 C2 C3 118.3(6)
C1 C2 Pt1 114.3(5)
C3 C2 Pt1 127.3(5)
C4 C3 C2 121.4(6)
C4 C3 H3 119.3
C2 C3 H3 119.3
C3 C4 C5 120.6(6)
C3 C4 H4 119.7
C5 C4 H4 119.7
C4 C5 C10 119.7(6)
C4 C5 C6 121.2(6)
C10 C5 C6 119.1(6)
C7 C6 C5 120.8(7)
C7 C6 H6 119.6
C5 C6 H6 119.6
C6 C7 C8 119.5(7)
C6 C7 H7 120.2
C8 C7 H7 120.2
C9 C8 C7 121.2(7)
C9 C8 H8 119.4
C7 C8 H8 119.4
C8 C9 C10 121.3(7)
C8 C9 H9 119.3
C10 C9 H9 119.3
C1 C10 C5 118.9(6)
C1 C10 C9 123.0(6)
C5 C10 C9 118.1(6)
N1 C11 C1 107.6(5)
N1 C11 C12 111.9(6)
C1 C11 C12 109.9(5)
N1 C11 H11 109.1
C1 C11 H11 109.1
C12 C11 H11 109.1
C11 C12 H12A 109.5
C11 C12 H12B 109.5
H12A C12 H12B 109.5
C11 C12 H12C 109.5
H12A C12 H12C 109.5
H12B C12 H12C 109.5
N1 C13 H13A 109.5
N1 C13 H13B 109.5
H13A C13 H13B 109.5
N1 C13 H13C 109.5
H13A C13 H13C 109.5
H13B C13 H13C 109.5
N1 C14 H14A 109.5
N1 C14 H14B 109.5
H14A C14 H14B 109.5
N1 C14 H14C 109.5
H14A C14 H14C 109.5
H14B C14 H14C 109.5
C16 C15 P1 114.3(5)
C16 C15 Pd1 107.9(4)
P1 C15 Pd1 84.4(3)
C16 C15 H15 115.4
P1 C15 H15 115.4
Pd1 C15 H15 115.4
O1 C16 C15 121.2(6)
O1 C16 C17 116.9(6)
C15 C16 C17 121.9(6)
C16 C17 H17A 109.5
C16 C17 H17B 109.5
H17A C17 H17B 109.5
C16 C17 H17C 109.5
H17A C17 H17C 109.5
H17B C17 H17C 109.5
C19 C18 P1 134.6(5)
C19 C18 Pd1 133.7(5)
P1 C18 Pd1 90.1(3)
C18 C19 C21 117.4(6)
C18 C19 C20 126.4(6)
C21 C19 C20 116.2(6)
C19 C20 H20A 109.5
C19 C20 H20B 109.5
H20A C20 H20B 109.5
C19 C20 H20C 109.5
H20A C20 H20C 109.5
H20B C20 H20C 109.5
C22 C21 C26 118.6(7)
C22 C21 C19 119.4(6)
C26 C21 C19 122.0(6)
C23 C22 C21 121.4(7)
C23 C22 H22 119.3
C21 C22 H22 119.3
C24 C23 C22 118.8(7)
C24 C23 H23 120.6
C22 C23 H23 120.6
C25 C24 C23 120.5(8)
C25 C24 H24 119.7
C23 C24 H24 119.7
C24 C25 C26 121.1(8)
C24 C25 H25 119.4
C26 C25 H25 119.4
C25 C26 C21 119.3(7)
C25 C26 C27 120.4(7)
C21 C26 C27 120.3(6)
N2 C27 C26 110.2(6)
N2 C27 C28 113.7(6)
C26 C27 C28 113.8(6)
N2 C27 H27 106.2
C26 C27 H27 106.2
C28 C27 H27 106.2
C27 C28 H28A 109.5
C27 C28 H28B 109.5
H28A C28 H28B 109.5
C27 C28 H28C 109.5
H28A C28 H28C 109.5
H28B C28 H28C 109.5
N2 C29 H29A 109.5
N2 C29 H29B 109.5
H29A C29 H29B 109.5
N2 C29 H29C 109.5
H29A C29 H29C 109.5
H29B C29 H29C 109.5
N2 C30 H30A 109.5
N2 C30 H30B 109.5
H30A C30 H30B 109.5
N2 C30 H30C 109.5
H30A C30 H30C 109.5
H30B C30 H30C 109.5
C32 C31 C36 119.4(7)
C32 C31 P1 119.9(5)
C36 C31 P1 120.7(6)
C33 C32 C31 120.0(7)
C33 C32 H32 120.0
C31 C32 H32 120.0
C32 C33 C34 120.2(7)
C32 C33 H33 119.9
C34 C33 H33 119.9
C35 C34 C33 120.2(7)
C35 C34 H34 119.9
C33 C34 H34 119.9
C34 C35 C36 120.2(7)
C34 C35 H35 119.9
C36 C35 H35 119.9
C35 C36 C31 119.9(7)
C35 C36 H36 120.1
C31 C36 H36 120.1
C38 C37 C46 122.9(7)
C38 C37 C47 116.6(7)
C46 C37 C47 120.4(7)
C37 C38 C39 117.1(6)
C37 C38 Pt2 115.2(5)
C39 C38 Pt2 127.7(5)
C40 C39 C38 121.6(7)
C40 C39 H39 119.2
C38 C39 H39 119.2
C39 C40 C41 120.9(7)
C39 C40 H40 119.5
C41 C40 H40 119.5
C42 C41 C46 120.2(8)
C42 C41 C40 120.3(8)
C46 C41 C40 119.5(7)
C43 C42 C41 120.0(8)
C43 C42 H42 120.0
C41 C42 H42 120.0
C42 C43 C44 120.6(8)
C42 C43 H43 119.7
C44 C43 H43 119.7
C45 C44 C43 118.8(8)
C45 C44 H44 120.6
C43 C44 H44 120.6
C44 C45 C46 122.2(8)
C44 C45 H45 118.9
C46 C45 H45 118.9
C45 C46 C41 118.2(7)
C45 C46 C37 123.8(7)
C41 C46 C37 117.9(7)
C37 C47 N3 106.7(6)
C37 C47 C48 111.1(6)
N3 C47 C48 111.3(6)
C37 C47 H47 109.2
N3 C47 H47 109.2
C48 C47 H47 109.2
C47 C48 H48A 109.5
C47 C48 H48B 109.5
H48A C48 H48B 109.5
C47 C48 H48C 109.5
H48A C48 H48C 109.5
H48B C48 H48C 109.5
N3 C49 H49A 109.5
N3 C49 H49B 109.5
H49A C49 H49B 109.5
N3 C49 H49C 109.5
H49A C49 H49C 109.5
H49B C49 H49C 109.5
N3 C50 H50A 109.5
N3 C50 H50B 109.5
H50A C50 H50B 109.5
N3 C50 H50C 109.5
H50A C50 H50C 109.5
H50B C50 H50C 109.5
C52 C51 P2 114.0(5)
C52 C51 Pd2 108.4(5)
P2 C51 Pd2 86.0(3)
C52 C51 H51 115.0
P2 C51 H51 115.0
Pd2 C51 H51 115.0
O2 C52 C51 121.4(6)
O2 C52 C53 118.7(7)
C51 C52 C53 119.9(7)
C52 C53 H53A 109.5
C52 C53 H53B 109.5
H53A C53 H53B 109.5
C52 C53 H53C 109.5
H53A C53 H53C 109.5
H53B C53 H53C 109.5
C55 C54 P2 130.6(5)
C55 C54 Pd2 135.0(5)
P2 C54 Pd2 92.6(3)
C54 C55 C57 121.5(6)
C54 C55 C56 122.9(6)
C57 C55 C56 115.5(6)
C55 C56 H56A 109.5
C55 C56 H56B 109.5
H56A C56 H56B 109.5
C55 C56 H56C 109.5
H56A C56 H56C 109.5
H56B C56 H56C 109.5
C58 C57 C62 118.9(7)
C58 C57 C55 118.1(7)
C62 C57 C55 122.9(6)
C59 C58 C57 121.8(8)
C59 C58 H58 119.1
C57 C58 H58 119.1
C58 C59 C60 120.0(8)
C58 C59 H59 120.0
C60 C59 H59 120.0
C59 C60 C61 119.1(8)
C59 C60 H60 120.5
C61 C60 H60 120.5
C60 C61 C62 122.5(8)
C60 C61 H61 118.7
C62 C61 H61 118.7
C61 C62 C57 117.6(7)
C61 C62 C63 120.7(7)
C57 C62 C63 121.5(7)
C62 C63 N4 111.0(6)
C62 C63 C64 111.5(7)
N4 C63 C64 114.1(6)
C62 C63 H63 106.6
N4 C63 H63 106.6
C64 C63 H63 106.6
C63 C64 H64A 109.5
C63 C64 H64B 109.5
H64A C64 H64B 109.5
C63 C64 H64C 109.5
H64A C64 H64C 109.5
H64B C64 H64C 109.5
N4 C65 H65A 109.5
N4 C65 H65B 109.5
H65A C65 H65B 109.5
N4 C65 H65C 109.5
H65A C65 H65C 109.5
H65B C65 H65C 109.5
N4 C66 H66A 109.5
N4 C66 H66B 109.5
H66A C66 H66B 109.5
N4 C66 H66C 109.5
H66A C66 H66C 109.5
H66B C66 H66C 109.5
C72 C67 C68 119.6(7)
C72 C67 P2 120.0(5)
C68 C67 P2 120.4(5)
C69 C68 C67 120.3(7)
C69 C68 H68 119.8
C67 C68 H68 119.8
C68 C69 C70 120.1(8)
C68 C69 H69 120.0
C70 C69 H69 120.0
C71 C70 C69 119.2(7)
C71 C70 H70 120.4
C69 C70 H70 120.4
C70 C71 C72 121.6(7)
C70 C71 H71 119.2
C72 C71 H71 119.2
C71 C72 C67 119.2(7)
C71 C72 H72 120.4
C67 C72 H72 120.4
Cl3 C73 Cl4 109.9(6)
Cl3 C73 H73A 109.7
Cl4 C73 H73A 109.7
Cl3 C73 H73B 109.7
Cl4 C73 H73B 109.7
H73A C73 H73B 108.2
C14 N1 C13 107.2(5)
C14 N1 C11 113.5(5)
C13 N1 C11 108.0(5)
C14 N1 Pt1 112.8(4)
C13 N1 Pt1 108.1(4)
C11 N1 Pt1 107.0(4)
C30 N2 C29 109.4(6)
C30 N2 C27 111.0(6)
C29 N2 C27 110.0(5)
C30 N2 Pd1 111.0(4)
C29 N2 Pd1 100.7(4)
C27 N2 Pd1 114.1(4)
C49 N3 C50 108.5(6)
C49 N3 C47 109.0(5)
C50 N3 C47 111.9(6)
C49 N3 Pt2 106.0(4)
C50 N3 Pt2 113.9(5)
C47 N3 Pt2 107.3(4)
C65 N4 C66 109.1(6)
C65 N4 C63 111.8(6)
C66 N4 C63 109.1(6)
C65 N4 Pd2 107.4(5)
C66 N4 Pd2 104.5(5)
C63 N4 Pd2 114.6(4)
C16 O1 Pt1 116.7(4)
C52 O2 Pt2 118.1(5)
C18 P1 C15 89.0(3)
C18 P1 C31 113.8(3)
C15 P1 C31 114.5(3)
C18 P1 Pt1 117.6(2)
C15 P1 Pt1 98.3(2)
C31 P1 Pt1 118.4(2)
C18 P1 Pd1 47.8(2)
C15 P1 Pd1 53.5(2)
C31 P1 Pd1 152.0(2)
Pt1 P1 Pd1 89.44(6)
C54 P2 C51 89.9(3)
C54 P2 C67 113.0(3)
C51 P2 C67 111.9(3)
C54 P2 Pt2 119.6(2)
C51 P2 Pt2 99.2(2)
C67 P2 Pt2 117.8(2)
C54 P2 Pd2 47.0(2)
C51 P2 Pd2 52.1(2)
C67 P2 Pd2 146.1(2)
Pt2 P2 Pd2 95.38(6)

loop_
_geom_bond_atom_site_label_1
_geom_bond_atom_site_label_2
_geom_bond_distance
Pd1 C18 1.975(7)
Pd1 C15 2.153(7)
Pd1 N2 2.173(6)
Pd1 Cl1 2.4199(18)
Pd1 P1 2.6663(18)
Pd2 C54 1.989(7)
Pd2 N4 2.136(6)
Pd2 C51 2.149(8)
Pd2 Cl2 2.4283(18)
Pd2 P2 2.7155(18)
Pt1 C2 1.984(7)
Pt1 N1 2.120(5)
Pt1 O1 2.147(5)
Pt1 P1 2.2230(16)
Pt2 C38 1.959(7)
Pt2 N3 2.118(5)
Pt2 O2 2.131(5)
Pt2 P2 2.2124(18)
C1 C2 1.402(9)
C1 C10 1.415(10)
C1 C11 1.518(9)
C2 C3 1.417(9)
C3 C4 1.370(10)
C3 H3 0.9500
C4 C5 1.402(10)
C4 H4 0.9500
C5 C10 1.418(10)
C5 C6 1.438(9)
C6 C7 1.385(11)
C6 H6 0.9500
C7 C8 1.397(11)
C7 H7 0.9500
C8 C9 1.370(10)
C8 H8 0.9500
C9 C10 1.429(9)
C9 H9 0.9500
C11 N1 1.504(8)
C11 C12 1.565(10)
C11 H11 1.0000
C12 H12A 0.9800
C12 H12B 0.9800
C12 H12C 0.9800
C13 N1 1.494(9)
C13 H13A 0.9800
C13 H13B 0.9800
C13 H13C 0.9800
C14 N1 1.484(9)
C14 H14A 0.9800
C14 H14B 0.9800
C14 H14C 0.9800
C15 C16 1.444(9)
C15 P1 1.795(7)
C15 H15 1.0000
C16 O1 1.259(8)
C16 C17 1.494(9)
C17 H17A 0.9800
C17 H17B 0.9800
C17 H17C 0.9800
C18 C19 1.333(9)
C18 P1 1.786(7)
C19 C21 1.484(10)
C19 C20 1.505(10)
C20 H20A 0.9800
C20 H20B 0.9800
C20 H20C 0.9800
C21 C22 1.397(10)
C21 C26 1.402(10)
C22 C23 1.396(11)
C22 H22 0.9500
C23 C24 1.381(12)
C23 H23 0.9500
C24 C25 1.375(12)
C24 H24 0.9500
C25 C26 1.394(11)
C25 H25 0.9500
C26 C27 1.525(10)
C27 N2 1.510(9)
C27 C28 1.543(11)
C27 H27 1.0000
C28 H28A 0.9800
C28 H28B 0.9800
C28 H28C 0.9800
C29 N2 1.479(9)
C29 H29A 0.9800
C29 H29B 0.9800
C29 H29C 0.9800
C30 N2 1.467(9)
C30 H30A 0.9800
C30 H30B 0.9800
C30 H30C 0.9800
C31 C32 1.397(10)
C31 C36 1.400(9)
C31 P1 1.812(7)
C32 C33 1.381(10)
C32 H32 0.9500
C33 C34 1.384(11)
C33 H33 0.9500
C34 C35 1.381(12)
C34 H34 0.9500
C35 C36 1.383(11)
C35 H35 0.9500
C36 H36 0.9500
C37 C38 1.399(10)
C37 C46 1.435(10)
C37 C47 1.499(10)
C38 C39 1.431(10)
C39 C40 1.380(11)
C39 H39 0.9500
C40 C41 1.422(11)
C40 H40 0.9500
C41 C42 1.414(11)
C41 C46 1.420(11)
C42 C43 1.385(12)
C42 H42 0.9500
C43 C44 1.425(13)
C43 H43 0.9500
C44 C45 1.384(12)
C44 H44 0.9500
C45 C46 1.408(11)
C45 H45 0.9500
C47 N3 1.502(9)
C47 C48 1.559(11)
C47 H47 1.0000
C48 H48A 0.9800
C48 H48B 0.9800
C48 H48C 0.9800
C49 N3 1.478(9)
C49 H49A 0.9800
C49 H49B 0.9800
C49 H49C 0.9800
C50 N3 1.493(9)
C50 H50A 0.9800
C50 H50B 0.9800
C50 H50C 0.9800
C51 C52 1.432(10)
C51 P2 1.818(6)
C51 H51 1.0000
C52 O2 1.258(9)
C52 C53 1.486(10)
C53 H53A 0.9800
C53 H53B 0.9800
C53 H53C 0.9800
C54 C55 1.357(9)
C54 P2 1.762(7)
C55 C57 1.489(10)
C55 C56 1.505(10)
C56 H56A 0.9800
C56 H56B 0.9800
C56 H56C 0.9800
C57 C58 1.405(10)
C57 C62 1.406(10)
C58 C59 1.358(11)
C58 H58 0.9500
C59 C60 1.372(13)
C59 H59 0.9500
C60 C61 1.387(13)
C60 H60 0.9500
C61 C62 1.389(11)
C61 H61 0.9500
C62 C63 1.516(10)
C63 N4 1.518(9)
C63 C64 1.546(11)
C63 H63 1.0000
C64 H64A 0.9800
C64 H64B 0.9800
C64 H64C 0.9800
C65 N4 1.466(10)
C65 H65A 0.9800
C65 H65B 0.9800
C65 H65C 0.9800
C66 N4 1.502(10)
C66 H66A 0.9800
C66 H66B 0.9800
C66 H66C 0.9800
C67 C72 1.392(9)
C67 C68 1.399(10)
C67 P2 1.818(7)
C68 C69 1.377(11)
C68 H68 0.9500
C69 C70 1.398(11)
C69 H69 0.9500
C70 C71 1.375(11)
C70 H70 0.9500
C71 C72 1.382(10)
C71 H71 0.9500
C72 H72 0.9500
C73 Cl3 1.765(10)
C73 Cl4 1.784(12)
C73 H73A 0.9900
C73 H73B 0.9900
